data_1562402
loop_
_publ_author_name
'Ge, Meng'
'Yang, Taimin'
'Wang, Yanzhi'
'Carraro, Francesco'
'Liang, Weibin'
'Doonan, Christian'
'Falcaro, Paolo'
'Zheng, Haoquan'
'Zou, Xiaodong'
'Huang, Zhehao'

_publ_section_title
;
 On the completeness of three-dimensional electron diffraction data for
 structural analysis of metal-organic frameworks.
;
_journal_issue 0
_journal_name_full 'Faraday discussions'
_journal_page_first 66
_journal_page_last 80
_journal_paper_doi 10.1039/d1fd00020a
_journal_volume 231
_journal_year 2021
_chemical_formula_sum 'C10 N5 O0.5 Zn1.5'
_chemical_formula_weight 296.23
_space_group_crystal_system monoclinic
_space_group_IT_number 14
_space_group_name_Hall '-P 2ybc'
_space_group_name_H-M_alt 'P 1 21/c 1'
_audit_creation_method SHELXL-2018/3
_audit_update_record
;
2021-02-19 deposited with the CCDC.	2021-05-04 downloaded from the CCDC.
;
_cell_angle_alpha 90
_cell_angle_beta 118.162(11)
_cell_angle_gamma 90
_cell_formula_units_Z 8
_cell_length_a 13.6540(19)
_cell_length_b 14.936(3)
_cell_length_c 14.311(2)
_cell_measurement_reflns_used 2189
_cell_measurement_temperature 293(2)
_cell_measurement_theta_max 0.899
_cell_measurement_theta_min 0.014
_cell_volume 2573.0(8)
_computing_structure_refinement 'SHELXL-2018/3 (Sheldrick, 2018)'
_computing_structure_solution 'SHELXT 2014/5 (Sheldrick, 2014)'
_diffrn_ambient_temperature 293(2)
_diffrn_measured_fraction_theta_full 0.445
_diffrn_measured_fraction_theta_max 0.440
_diffrn_measurement_device_type 'JEOL JEM-2100 LaB6'
_diffrn_measurement_method 'Continuous rotation electron diffraction'
_diffrn_radiation_type electron
_diffrn_radiation_wavelength 0.0251
_diffrn_reflns_av_R_equivalents 0.0884
_diffrn_reflns_av_unetI/netI 0.1228
_diffrn_reflns_Laue_measured_fraction_full 0.445
_diffrn_reflns_Laue_measured_fraction_max 0.440
_diffrn_reflns_limit_h_max 16
_diffrn_reflns_limit_h_min -16
_diffrn_reflns_limit_k_max 18
_diffrn_reflns_limit_k_min -18
_diffrn_reflns_limit_l_max 17
_diffrn_reflns_limit_l_min -17
_diffrn_reflns_number 3935
_diffrn_reflns_point_group_measured_fraction_full 0.445
_diffrn_reflns_point_group_measured_fraction_max 0.440
_diffrn_reflns_theta_full 0.863
_diffrn_reflns_theta_max 0.882
_diffrn_reflns_theta_min 0.101
_diffrn_source 'electron microscope'
_exptl_absorpt_coefficient_mu 0.000
_exptl_crystal_colour white
_exptl_crystal_density_diffrn 1.529
_exptl_crystal_description nano-crystals
_exptl_crystal_F_000 370
_exptl_crystal_size_max 0.0005
_exptl_crystal_size_mid 0.0005
_exptl_crystal_size_min 0.0003
_refine_diff_density_max 0.149
_refine_diff_density_min -0.124
_refine_diff_density_rms 0.033
_refine_ls_extinction_coef 1267(25)
_refine_ls_extinction_expression Fc^*^=kFc[1+0.001xFc^2^\l^3^/sin(2\q)]^-1/4^
_refine_ls_extinction_method 'SHELXL-2018/3 (Sheldrick 2018)'
_refine_ls_goodness_of_fit_ref 1.660
_refine_ls_hydrogen_treatment undef
_refine_ls_matrix_type full
_refine_ls_number_parameters 302
_refine_ls_number_reflns 2189
_refine_ls_number_restraints 333
_refine_ls_restrained_S_all 1.561
_refine_ls_R_factor_all 0.2035
_refine_ls_R_factor_gt 0.1738
_refine_ls_shift/su_max 0.062
_refine_ls_shift/su_mean 0.000
_refine_ls_structure_factor_coef Fsqd
_refine_ls_weighting_details 'w=1/[\s^2^(Fo^2^)+(0.2000P)^2^] where P=(Fo^2^+2Fc^2^)/3'
_refine_ls_weighting_scheme calc
_refine_ls_wR_factor_gt 0.4564
_refine_ls_wR_factor_ref 0.4704
_reflns_Friedel_coverage 0.000
_reflns_number_gt 1495
_reflns_number_total 2189
_reflns_threshold_expression 'I > 2\s(I)'
_cod_data_source_file d1fd00020a1.cif
_cod_data_source_block 1
_cod_depositor_comments 'Adding full bibliography for 1562402--1562412.cif.'
_cod_original_sg_symbol_H-M 'P 21/c'
_cod_original_formula_sum 'C10 N5 O0.50 Zn1.50'
_cod_database_code 1562402
_shelx_shelxl_version_number 2018/3
_shelx_space_group_comment
;
The symmetry employed for this shelxl refinement is uniquely defined
by the following loop, which should always be used as a source of
symmetry information in preference to the above space-group names.
They are only intended as comments.
;

loop_
_space_group_symop_operation_xyz
'x, y, z'
'-x, y+1/2, -z+1/2'
'-x, -y, -z'
'x, -y-1/2, z-1/2'

loop_
_atom_site_label
_atom_site_type_symbol
_atom_site_fract_x
_atom_site_fract_y
_atom_site_fract_z
_atom_site_U_iso_or_equiv
_atom_site_adp_type
_atom_site_occupancy
_atom_site_site_symmetry_order
_atom_site_calc_flag
_atom_site_refinement_flags_posn
_atom_site_refinement_flags_adp
_atom_site_refinement_flags_occupancy
_atom_site_disorder_assembly
_atom_site_disorder_group
Zn1 Zn 0.2849(7) 0.3718(3) 0.7604(6) 0.044(3) Uani 1 1 d . . . . .
Zn2 Zn 0.1237(8) 0.6473(3) 0.9764(7) 0.057(4) Uani 1 1 d . . . . .
Zn3 Zn 0.3009(8) 0.6583(3) 0.4580(7) 0.058(3) Uani 1 1 d . . . . .
N1 N 0.1972(17) 0.6140(7) 0.1319(15) 0.048(6) Uani 1 1 d D . . . .
N2 N 0.2570(19) 0.6156(7) 0.3079(15) 0.058(6) Uani 1 1 d D . . . .
N3 N 0.334(2) 0.5519(9) 0.5595(19) 0.068(7) Uani 1 1 d D . . . .
N4 N 0.3360(17) 0.4543(8) 0.6780(15) 0.064(6) Uani 1 1 d D . . . .
N5 N 0.4091(17) 0.3127(8) 0.8895(14) 0.047(4) Uani 1 1 d D . . . .
N6 N 0.552(2) 0.2275(10) 0.9859(15) 0.082(8) Uani 1 1 d D . . . .
N7 N 0.1830(18) 0.2748(8) 0.6544(14) 0.056(5) Uani 1 1 d D . . . .
N8 N 0.0357(17) 0.1829(8) 0.5702(14) 0.054(6) Uani 1 1 d D . . . .
N9 N 0.1892(18) 0.4466(8) 0.8068(15) 0.057(6) Uani 1 1 d D . . . .
N10 N 0.1352(17) 0.5455(8) 0.8929(15) 0.039(6) Uani 1 1 d D . . . .
O1 O 0.175(2) 0.7320(9) 0.451(2) 0.078(11) Uani 1 1 d . . . . .
C1 C 0.1072(15) 0.2219(8) 0.6641(13) 0.060(6) Uani 1 1 d D . . . .
C2 C 0.2741(18) 0.5044(9) 0.5912(15) 0.072(7) Uani 1 1 d D . . . .
C3 C 0.2198(16) 0.5081(8) 0.8840(14) 0.047(6) Uani 1 1 d D . . . .
C4 C 0.2169(15) 0.6657(8) 0.2191(13) 0.068(8) Uani 1 1 d D . . . .
C5 C 0.4911(15) 0.2635(9) 0.8908(13) 0.062(6) Uani 1 1 d D . . . .
C6 C 0.150(2) 0.5067(15) 0.538(2) 0.111(11) Uani 1 1 d D . . . .
C7 C 0.339(2) 0.5357(12) 0.950(2) 0.072(7) Uani 1 1 d D . . . .
C8 C 0.501(2) 0.2475(9) 1.0452(16) 0.058(7) Uani 1 1 d D . . . .
C9 C 0.4131(19) 0.3017(11) 0.9853(15) 0.067(7) Uani 1 1 d D . . . .
C10 C 0.262(2) 0.5269(9) 0.2781(17) 0.068(9) Uani 1 1 d D . . . .
C11 C 0.077(2) 0.2075(13) 0.5046(18) 0.081(8) Uani 1 1 d D . . . .
C12 C 0.076(2) 0.4397(10) 0.7643(18) 0.066(6) Uani 1 1 d D . . . .
C13 C 0.1661(18) 0.2616(10) 0.5536(15) 0.058(6) Uani 1 1 d D . . . .
C14 C 0.046(2) 0.4981(11) 0.8209(18) 0.053(6) Uani 1 1 d D . . . .
C15 C 0.104(3) 0.2110(12) 0.7661(19) 0.093(11) Uani 1 1 d D . . . .
C16 C 0.226(2) 0.5280(9) 0.1708(17) 0.076(10) Uani 1 1 d D . . . .
C17 C 0.445(2) 0.4693(10) 0.703(2) 0.087(8) Uani 1 1 d D . . . .
C18 C 0.443(2) 0.5281(12) 0.628(2) 0.087(8) Uani 1 1 d D . . . .
C19 C 0.198(3) 0.7639(9) 0.212(2) 0.092(16) Uani 1 1 d D . . . .
C20 C 0.518(2) 0.2513(11) 0.801(2) 0.062(6) Uani 1 1 d D . . . .

loop_
_atom_site_aniso_label
_atom_site_aniso_U_11
_atom_site_aniso_U_22
_atom_site_aniso_U_33
_atom_site_aniso_U_23
_atom_site_aniso_U_13
_atom_site_aniso_U_12
Zn1 0.046(7) 0.047(2) 0.041(6) -0.001(2) 0.023(6) -0.001(3)
Zn2 0.059(10) 0.065(3) 0.056(8) -0.001(3) 0.034(9) 0.012(3)
Zn3 0.060(9) 0.066(3) 0.058(7) 0.003(3) 0.037(8) -0.008(3)
N1 0.034(19) 0.045(5) 0.061(12) -0.005(6) 0.019(16) -0.002(6)
N2 0.06(2) 0.055(6) 0.064(11) -0.001(6) 0.037(15) -0.007(7)
N3 0.068(17) 0.057(7) 0.087(16) 0.012(8) 0.045(16) 0.003(8)
N4 0.075(17) 0.053(6) 0.078(15) 0.025(7) 0.048(15) 0.008(8)
N5 0.050(13) 0.059(6) 0.031(8) -0.014(6) 0.017(10) 0.003(7)
N6 0.11(2) 0.102(10) 0.055(13) 0.039(11) 0.059(16) 0.064(13)
N7 0.069(15) 0.066(7) 0.040(10) -0.007(7) 0.031(12) -0.021(8)
N8 0.069(16) 0.047(6) 0.056(12) -0.018(7) 0.038(13) -0.021(7)
N9 0.053(15) 0.064(7) 0.057(14) -0.004(7) 0.029(15) 0.012(7)
N10 0.020(16) 0.061(7) 0.017(13) 0.005(6) -0.007(14) 0.025(6)
O1 0.07(3) 0.072(8) 0.10(3) -0.010(10) 0.05(3) 0.003(10)
C1 0.076(17) 0.053(7) 0.060(12) -0.027(8) 0.041(14) -0.026(8)
C2 0.064(16) 0.102(11) 0.053(16) 0.019(10) 0.032(16) -0.002(11)
C3 0.024(14) 0.054(7) 0.049(14) -0.003(7) 0.006(14) 0.015(7)
C4 0.11(2) 0.055(6) 0.068(12) 0.007(6) 0.069(17) 0.011(9)
C5 0.052(16) 0.094(7) 0.040(11) 0.009(7) 0.021(13) 0.024(8)
C6 0.063(17) 0.140(18) 0.12(3) 0.05(2) 0.04(2) 0.001(19)
C7 0.018(16) 0.089(11) 0.08(2) 0.010(12) 0.002(16) 0.011(10)
C8 0.069(19) 0.064(8) 0.054(13) 0.014(9) 0.039(15) 0.023(10)
C9 0.07(2) 0.087(10) 0.058(13) 0.022(10) 0.046(15) 0.036(12)
C10 0.09(3) 0.059(7) 0.061(16) 0.000(7) 0.04(2) 0.010(9)
C11 0.09(2) 0.110(12) 0.054(13) -0.034(11) 0.040(16) -0.056(13)
C12 0.053(16) 0.071(9) 0.063(16) -0.021(9) 0.018(15) -0.014(9)
C13 0.050(18) 0.074(9) 0.053(12) -0.018(8) 0.027(15) -0.023(9)
C14 0.028(16) 0.084(9) 0.019(15) 0.004(8) -0.012(15) 0.011(9)
C15 0.13(3) 0.110(12) 0.074(18) -0.027(13) 0.07(2) -0.063(17)
C16 0.10(3) 0.063(7) 0.059(16) 0.004(8) 0.03(2) 0.020(11)
C17 0.067(17) 0.061(9) 0.12(2) 0.032(12) 0.033(17) -0.008(11)
C18 0.071(17) 0.080(11) 0.12(2) 0.037(13) 0.051(18) 0.015(12)
C19 0.17(5) 0.054(7) 0.08(3) 0.015(9) 0.08(4) 0.036(12)
C20 0.052(16) 0.094(7) 0.040(11) 0.009(7) 0.021(13) 0.024(8)

loop_
_atom_type_symbol
_atom_type_description
_atom_type_scat_dispersion_real
_atom_type_scat_dispersion_imag
_atom_type_scat_source
C C 0.0000 0.0000 'International Tables Vol C Tables 4.2.6.8 and 6.1.1.4'
N N 0.0000 0.0000 'International Tables Vol C Tables 4.2.6.8 and 6.1.1.4'
Zn Zn 0.0000 0.0000 'International Tables Vol C Tables 4.2.6.8 and 6.1.1.4'
O O 0.0000 0.0000 'International Tables Vol C Tables 4.2.6.8 and 6.1.1.4'

loop_
_geom_angle_atom_site_label_1
_geom_angle_atom_site_label_2
_geom_angle_atom_site_label_3
_geom_angle
_geom_angle_site_symmetry_1
_geom_angle_site_symmetry_3
_geom_angle_publ_flag
N7 Zn1 N9 107.8(8) . . ?
N7 Zn1 N4 106.9(7) . . ?
N9 Zn1 N4 107.5(6) . . ?
N7 Zn1 N5 110.2(7) . . ?
N9 Zn1 N5 109.2(7) . . ?
N4 Zn1 N5 115.0(8) . . ?
N10 Zn2 O1 116.1(6) . 4_576 ?
N10 Zn2 N1 109.6(6) . 1_556 ?
O1 Zn2 N1 112.5(10) 4_576 1_556 ?
N10 Zn2 N8 112.4(9) . 2_556 ?
O1 Zn2 N8 96.6(9) 4_576 2_556 ?
N1 Zn2 N8 108.9(6) 1_556 2_556 ?
O1 Zn3 N2 107.4(11) . . ?
O1 Zn3 N6 113.6(8) . 2_656 ?
N2 Zn3 N6 108.5(6) . 2_656 ?
O1 Zn3 N3 111.1(7) . . ?
N2 Zn3 N3 111.1(6) . . ?
N6 Zn3 N3 105.3(10) 2_656 . ?
C4 N1 C16 105.0(13) . . ?
C4 N1 Zn2 129.8(9) . 1_554 ?
C16 N1 Zn2 124.8(12) . 1_554 ?
C4 N2 C10 107.1(14) . . ?
C4 N2 Zn3 127.3(9) . . ?
C10 N2 Zn3 125.6(12) . . ?
C2 N3 C18 104.6(19) . . ?
C2 N3 Zn3 133.9(19) . . ?
C18 N3 Zn3 120.3(11) . . ?
C2 N4 C17 106.1(13) . . ?
C2 N4 Zn1 129.0(13) . . ?
C17 N4 Zn1 124.9(12) . . ?
C5 N5 C9 106.7(14) . . ?
C5 N5 Zn1 126.0(9) . . ?
C9 N5 Zn1 126.3(12) . . ?
C5 N6 C8 107.0(16) . . ?
C5 N6 Zn3 129.0(8) . 2_646 ?
C8 N6 Zn3 123.9(15) . 2_646 ?
C13 N7 C1 105.5(14) . . ?
C13 N7 Zn1 126.3(9) . . ?
C1 N7 Zn1 127.4(9) . . ?
C1 N8 C11 103.3(15) . . ?
C1 N8 Zn2 126.5(8) . 2_546 ?
C11 N8 Zn2 125.1(17) . 2_546 ?
C3 N9 C12 105.4(13) . . ?
C3 N9 Zn1 129.8(14) . . ?
C12 N9 Zn1 124.8(11) . . ?
C3 N10 C14 102.4(14) . . ?
C3 N10 Zn2 133.8(16) . . ?
C14 N10 Zn2 123.7(11) . . ?
Zn3 O1 Zn2 147.0(14) . 4_575 ?
N8 C1 N7 111.9(12) . . ?
N8 C1 C15 125.4(13) . . ?
N7 C1 C15 122.7(15) . . ?
N3 C2 N4 113.2(19) . . ?
N3 C2 C6 124(2) . . ?
N4 C2 C6 123.0(15) . . ?
N9 C3 N10 114.5(17) . . ?
N9 C3 C7 122.0(13) . . ?
N10 C3 C7 123.3(16) . . ?
N1 C4 N2 111.2(11) . . ?
N1 C4 C19 122.5(12) . . ?
N2 C4 C19 126.3(12) . . ?
N5 C5 N6 110.7(11) . . ?
N5 C5 C20 126.8(16) . . ?
N6 C5 C20 122.4(15) . . ?
N6 C8 C9 107.3(15) . . ?
N5 C9 C8 108.0(12) . . ?
C16 C10 N2 106.6(14) . . ?
N8 C11 C13 111.9(17) . . ?
N9 C12 C14 106.2(18) . . ?
N7 C13 C11 107.1(13) . . ?
N10 C14 C12 111.2(18) . . ?
N1 C16 C10 110.2(14) . . ?
C18 C17 N4 106.5(18) . . ?
C17 C18 N3 109.5(19) . . ?

loop_
_geom_bond_atom_site_label_1
_geom_bond_atom_site_label_2
_geom_bond_distance
_geom_bond_site_symmetry_2
_geom_bond_publ_flag
Zn1 N7 2.084(18) . ?
Zn1 N9 2.054(13) . ?
Zn1 N4 2.042(11) . ?
Zn1 N5 2.03(2) . ?
Zn2 N10 1.985(13) . ?
Zn2 O1 2.029(14) 4_576 ?
Zn2 N1 2.02(2) 1_556 ?
Zn2 N8 2.02(2) 2_556 ?
Zn3 O1 2.00(2) . ?
Zn3 N2 2.041(17) . ?
Zn3 N6 2.05(2) 2_656 ?
Zn3 N3 2.054(18) . ?
N1 C4 1.381(15) . ?
N1 C16 1.382(15) . ?
N2 C4 1.349(16) . ?
N2 C10 1.403(14) . ?
N3 C2 1.317(15) . ?
N3 C18 1.39(2) . ?
N4 C2 1.352(18) . ?
N4 C17 1.376(18) . ?
N5 C5 1.333(16) . ?
N5 C9 1.355(15) . ?
N6 C5 1.328(18) . ?
N6 C8 1.359(13) . ?
N7 C13 1.364(16) . ?
N7 C1 1.361(15) . ?
N8 C1 1.364(18) . ?
N8 C11 1.348(13) . ?
N9 C3 1.342(16) . ?
N9 C12 1.369(19) . ?
N10 C3 1.343(15) . ?
N10 C14 1.366(19) . ?
C1 C15 1.491(15) . ?
C2 C6 1.501(19) . ?
C3 C7 1.500(19) . ?
C4 C19 1.485(15) . ?
C5 C20 1.509(14) . ?
C8 C9 1.367(18) . ?
C10 C16 1.374(18) . ?
C11 C13 1.354(18) . ?
C12 C14 1.381(15) . ?
C17 C18 1.373(16) . ?
